data_2224833
loop_
_publ_author_name
'Guzei, Ilia A.'
'Spencer, Lara C.'
'Zakai, Uzma I.'
'Lynch, Daniel C.'

_publ_section_title
;
 2-[3-(Methyldiphenylsilyl)propyl]isoindoline-1,3-dione
;
_journal_coeditor_code ZS2024
_journal_issue 1
_journal_name_full 'Acta Crystallographica Section E'
_journal_page_first o221
_journal_page_last o222
_journal_paper_doi 10.1107/S1600536809054117
_journal_volume 66
_journal_year 2010
_chemical_formula_iupac 'C24 H23 N O2 Si'
_chemical_formula_moiety 'C24 H23 N O2 Si'
_chemical_formula_sum 'C24 H23 N O2 Si'
_chemical_formula_weight 385.52
_chemical_name_systematic
;
2-[3-(Methyldiphenylsilyl)propyl]isoindoline-1,3-dione
;
_space_group_IT_number 15
_symmetry_cell_setting monoclinic
_symmetry_space_group_name_Hall '-C 2yc'
_symmetry_space_group_name_H-M 'C 1 2/c 1'
_atom_sites_solution_hydrogens geom
_atom_sites_solution_primary direct
_atom_sites_solution_secondary difmap
_cell_angle_alpha 90.00
_cell_angle_beta 116.987(6)
_cell_angle_gamma 90.00
_cell_formula_units_Z 8
_cell_length_a 19.277(3)
_cell_length_b 13.238(2)
_cell_length_c 19.272(3)
_cell_measurement_reflns_used 3839
_cell_measurement_temperature 300(2)
_cell_measurement_theta_max 22.7619
_cell_measurement_theta_min 2.3713
_cell_volume 4382.5(12)
_computing_cell_refinement '<i>SAINT</i> (Bruker, 2009)'
_computing_data_collection '<i>GIS</i> (Bruker, 2009)'
_computing_data_reduction '<i>SAINT</i> (Bruker, 2009)'
_computing_molecular_graphics '<i>SHELXTL</i> (Sheldrick, 2008)'
_computing_publication_material
;
<i>SHELXTL</i> (Sheldrick, 2008), <i>modiCIFer</i> (Guzei, 2007)
and
<i>publCIF</i> (Westrip, 2010)
;
_computing_structure_refinement
;
<i>SHELXTL</i> (Sheldrick, 2008), <i>OLEX2</i> (Dolomanov <i>et al.</i>,
2009)
and <i>FCF_filter</i> (Guzei, 2007)
;
_computing_structure_solution '<i>SHELXTL</i> (Sheldrick, 2008)'
_diffrn_ambient_temperature 300(2)
_diffrn_measured_fraction_theta_full 0.997
_diffrn_measured_fraction_theta_max 0.987
_diffrn_measurement_device_type 'Bruker SMART X2S'
_diffrn_measurement_method '\w scans'
_diffrn_radiation_monochromator 'doubly curved silicon crystal'
_diffrn_radiation_source 'micro-focus sealed tube'
_diffrn_radiation_type Mo-K\a
_diffrn_radiation_wavelength 0.71073
_diffrn_reflns_av_R_equivalents 0.0511
_diffrn_reflns_av_sigmaI/netI 0.0494
_diffrn_reflns_limit_h_max 21
_diffrn_reflns_limit_h_min -23
_diffrn_reflns_limit_k_max 16
_diffrn_reflns_limit_k_min -16
_diffrn_reflns_limit_l_max 24
_diffrn_reflns_limit_l_min -20
_diffrn_reflns_number 15551
_diffrn_reflns_theta_full 25.00
_diffrn_reflns_theta_max 26.46
_diffrn_reflns_theta_min 1.94
_exptl_absorpt_coefficient_mu 0.125
_exptl_absorpt_correction_T_max 0.9635
_exptl_absorpt_correction_T_min 0.9635
_exptl_absorpt_correction_type multi-scan
_exptl_absorpt_process_details
;
(SADABS; Bruker, 2009)
;
_exptl_crystal_colour colourless
_exptl_crystal_density_diffrn 1.169
_exptl_crystal_density_method 'not measured'
_exptl_crystal_description block
_exptl_crystal_F_000 1632
_exptl_crystal_size_max 0.30
_exptl_crystal_size_mid 0.30
_exptl_crystal_size_min 0.30
_refine_diff_density_max 0.201
_refine_diff_density_min -0.218
_refine_ls_extinction_method none
_refine_ls_goodness_of_fit_ref 1.015
_refine_ls_hydrogen_treatment constr
_refine_ls_matrix_type full
_refine_ls_number_constraints 0
_refine_ls_number_parameters 254
_refine_ls_number_reflns 4470
_refine_ls_number_restraints 0
_refine_ls_restrained_S_all 1.015
_refine_ls_R_factor_all 0.0966
_refine_ls_R_factor_gt 0.0526
_refine_ls_shift/su_max 0.000
_refine_ls_shift/su_mean 0.000
_refine_ls_structure_factor_coef Fsqd
_refine_ls_weighting_details 'calc w=1/[\s^2^(Fo^2^)+(0.1020P)^2^] where P=(Fo^2^+2Fc^2^)/3'
_refine_ls_weighting_scheme calc
_refine_ls_wR_factor_gt 0.1452
_refine_ls_wR_factor_ref 0.1748
_reflns_number_gt 2693
_reflns_number_total 4470
_reflns_threshold_expression I>2\s(I)
_cod_data_source_file zs2024.cif
_cod_data_source_block I
_cod_original_sg_symbol_H-M 'C 2/c'
_cod_database_code 2224833
_cod_database_fobs_code 2224833

loop_
_symmetry_equiv_pos_as_xyz
'x, y, z'
'-x, y, -z+1/2'
'x+1/2, y+1/2, z'
'-x+1/2, y+1/2, -z+1/2'
'-x, -y, -z'
'x, -y, z-1/2'
'-x+1/2, -y+1/2, -z'
'x+1/2, -y+1/2, z-1/2'

loop_
_atom_site_type_symbol
_atom_site_label
_atom_site_fract_x
_atom_site_fract_y
_atom_site_fract_z
_atom_site_U_iso_or_equiv
_atom_site_adp_type
_atom_site_calc_flag
_atom_site_refinement_flags
_atom_site_occupancy
_atom_site_disorder_assembly
_atom_site_disorder_group
Si Si1 0.49123(4) 0.69714(5) 0.07188(4) 0.0625(2) Uani d . 1 . .
O O1 0.22870(10) 0.74572(11) 0.13602(10) 0.0738(5) Uani d . 1 . .
O O2 0.28657(14) 0.41221(13) 0.16823(14) 0.1108(8) Uani d . 1 . .
N N1 0.26255(10) 0.57953(12) 0.13731(11) 0.0566(5) Uani d . 1 . .
C C1 0.52300(14) 0.67920(17) -0.00584(15) 0.0653(6) Uani d . 1 . .
C C2 0.47118(17) 0.6588(2) -0.08206(16) 0.0812(8) Uani d . 1 . .
H H2 0.4186 0.6520 -0.0956 0.097 Uiso calc R 1 . .
C C3 0.4956(2) 0.6483(2) -0.13887(18) 0.0995(10) Uani d . 1 . .
H H3 0.4593 0.6351 -0.1900 0.119 Uiso calc R 1 . .
C C4 0.5722(2) 0.6569(2) -0.1209(2) 0.0993(10) Uani d . 1 . .
H H4 0.5881 0.6496 -0.1596 0.119 Uiso calc R 1 . .
C C5 0.6249(2) 0.6761(2) -0.0473(2) 0.0980(10) Uani d . 1 . .
H H5 0.6773 0.6816 -0.0349 0.118 Uiso calc R 1 . .
C C6 0.60125(16) 0.6874(2) 0.01005(19) 0.0855(8) Uani d . 1 . .
H H6 0.6384 0.7010 0.0608 0.103 Uiso calc R 1 . .
C C7 0.47864(13) 0.8354(2) 0.08261(14) 0.0651(6) Uani d . 1 . .
C C8 0.5175(2) 0.8887(3) 0.15175(19) 0.1228(12) Uani d . 1 . .
H H8 0.5505 0.8541 0.1967 0.147 Uiso calc R 1 . .
C C9 0.5085(3) 0.9920(4) 0.1554(3) 0.1427(17) Uani d . 1 . .
H H9 0.5362 1.0256 0.2025 0.171 Uiso calc R 1 . .
C C10 0.4601(2) 1.0448(3) 0.0918(3) 0.1084(12) Uani d . 1 . .
H H10 0.4534 1.1139 0.09050 0.130 Uiso calc R 1 . .
C C11 0.42195(19) 0.9959(2) 0.0240(2) 0.1046(10) Uani d . 1 . .
H H11 0.3888 1.0313 -0.0205 0.126 Uiso calc R 1 . .
C C12 0.43174(16) 0.8933(2) 0.01984(18) 0.0872(8) Uani d . 1 . .
H H12 0.4050 0.8617 -0.0282 0.105 Uiso calc R 1 . .
C C13 0.56729(17) 0.6463(3) 0.16613(16) 0.1021(10) Uani d . 1 . .
H H13A 0.6151 0.6823 0.1808 0.153 Uiso calc R 1 . .
H H13B 0.5753 0.5758 0.1603 0.153 Uiso calc R 1 . .
H H13C 0.5506 0.6545 0.2057 0.153 Uiso calc R 1 . .
C C14 0.39646(13) 0.63048(18) 0.04274(12) 0.0603(6) Uani d . 1 . .
H H14A 0.3568 0.6634 -0.0030 0.072 Uiso calc R 1 . .
H H14B 0.4014 0.5616 0.0284 0.072 Uiso calc R 1 . .
C C15 0.36934(13) 0.62798(19) 0.10561(13) 0.0630(6) Uani d . 1 . .
H H15A 0.4053 0.5873 0.1489 0.076 Uiso calc R 1 . .
H H15B 0.3704 0.6960 0.1247 0.076 Uiso calc R 1 . .
C C16 0.28795(13) 0.58526(18) 0.07650(14) 0.0635(6) Uani d . 1 . .
H H16A 0.2518 0.6273 0.0344 0.076 Uiso calc R 1 . .
H H16B 0.2865 0.5181 0.0557 0.076 Uiso calc R 1 . .
C C17 0.23600(12) 0.66153(16) 0.16301(13) 0.0539(5) Uani d . 1 . .
C C18 0.21922(11) 0.62472(16) 0.22621(13) 0.0542(5) Uani d . 1 . .
C C19 0.19309(15) 0.67446(19) 0.27256(16) 0.0721(7) Uani d . 1 . .
H H19 0.1810 0.7429 0.2658 0.086 Uiso calc R 1 . .
C C20 0.18555(18) 0.6191(2) 0.32939(17) 0.0896(8) Uani d . 1 . .
H H20 0.1681 0.6508 0.3616 0.108 Uiso calc R 1 . .
C C21 0.2033(2) 0.5187(3) 0.33913(19) 0.0996(10) Uani d . 1 . .
H H21 0.1974 0.4831 0.3777 0.120 Uiso calc R 1 . .
C C22 0.22994(18) 0.4688(2) 0.29304(19) 0.0908(9) Uani d . 1 . .
H H22 0.2424 0.4005 0.3002 0.109 Uiso calc R 1 . .
C C23 0.23748(13) 0.52346(17) 0.23615(15) 0.0636(6) Uani d . 1 . .
C C24 0.26513(14) 0.49367(18) 0.17894(16) 0.0691(7) Uani d . 1 . .

loop_
_atom_site_aniso_label
_atom_site_aniso_U_11
_atom_site_aniso_U_22
_atom_site_aniso_U_33
_atom_site_aniso_U_12
_atom_site_aniso_U_13
_atom_site_aniso_U_23
Si1 0.0530(4) 0.0846(5) 0.0515(4) 0.0067(3) 0.0251(3) 0.0098(3)
O1 0.0954(13) 0.0496(10) 0.0769(11) 0.0033(8) 0.0396(10) 0.0045(8)
O2 0.158(2) 0.0577(11) 0.180(2) 0.0346(11) 0.1325(19) 0.0264(12)
N1 0.0634(11) 0.0494(10) 0.0682(11) 0.0020(8) 0.0397(10) 0.0031(9)
C1 0.0648(15) 0.0681(15) 0.0721(16) 0.0150(11) 0.0390(13) 0.0143(12)
C2 0.0806(18) 0.105(2) 0.0716(17) 0.0091(15) 0.0464(15) 0.0002(15)
C3 0.124(3) 0.115(2) 0.078(2) 0.015(2) 0.062(2) -0.0006(17)
C4 0.128(3) 0.096(2) 0.118(3) 0.030(2) 0.095(3) 0.017(2)
C5 0.089(2) 0.101(2) 0.137(3) 0.0220(17) 0.079(2) 0.024(2)
C6 0.0721(18) 0.106(2) 0.094(2) 0.0130(14) 0.0510(16) 0.0172(16)
C7 0.0525(13) 0.0877(17) 0.0616(14) -0.0116(11) 0.0314(12) -0.0121(12)
C8 0.155(3) 0.119(3) 0.073(2) -0.012(2) 0.033(2) -0.0198(19)
C9 0.204(5) 0.115(3) 0.110(3) -0.040(3) 0.072(3) -0.056(3)
C10 0.114(3) 0.086(2) 0.155(4) -0.017(2) 0.087(3) -0.035(2)
C11 0.082(2) 0.079(2) 0.132(3) -0.0013(16) 0.031(2) -0.014(2)
C12 0.0730(17) 0.0759(19) 0.088(2) -0.0038(14) 0.0153(15) -0.0160(15)
C13 0.0762(19) 0.147(3) 0.0691(18) 0.0160(18) 0.0204(16) 0.0311(18)
C14 0.0647(14) 0.0678(14) 0.0523(12) 0.0030(11) 0.0300(11) 0.0069(10)
C15 0.0629(14) 0.0735(15) 0.0577(13) -0.0023(11) 0.0318(12) 0.0032(11)
C16 0.0670(15) 0.0629(14) 0.0661(15) -0.0037(11) 0.0349(13) -0.0027(11)
C17 0.0511(12) 0.0451(12) 0.0595(13) -0.0003(9) 0.0198(10) -0.0006(10)
C18 0.0479(12) 0.0533(12) 0.0636(13) -0.0007(9) 0.0272(11) -0.0002(10)
C19 0.0773(17) 0.0658(15) 0.0805(17) 0.0008(12) 0.0422(15) -0.0088(13)
C20 0.101(2) 0.101(2) 0.090(2) 0.0022(17) 0.0634(18) -0.0063(17)
C21 0.117(3) 0.112(3) 0.101(2) 0.0117(19) 0.077(2) 0.0269(19)
C22 0.104(2) 0.0776(18) 0.121(2) 0.0234(15) 0.078(2) 0.0353(17)
C23 0.0628(14) 0.0561(13) 0.0859(16) 0.0079(10) 0.0461(13) 0.0131(12)
C24 0.0741(16) 0.0513(14) 0.1020(19) 0.0119(11) 0.0577(15) 0.0121(12)

loop_
_atom_type_symbol
_atom_type_description
_atom_type_scat_dispersion_real
_atom_type_scat_dispersion_imag
_atom_type_scat_source
C C 0.0033 0.0016 'International Tables Vol C Tables 4.2.6.8 and 6.1.1.4'
H H 0.0000 0.0000 'International Tables Vol C Tables 4.2.6.8 and 6.1.1.4'
N N 0.0061 0.0033 'International Tables Vol C Tables 4.2.6.8 and 6.1.1.4'
O O 0.0106 0.0060 'International Tables Vol C Tables 4.2.6.8 and 6.1.1.4'
Si Si 0.0817 0.0704 'International Tables Vol C Tables 4.2.6.8 and 6.1.1.4'

loop_
_geom_angle_atom_site_label_1
_geom_angle_atom_site_label_2
_geom_angle_atom_site_label_3
_geom_angle_site_symmetry_1
_geom_angle_site_symmetry_3
_geom_angle
_geom_angle_publ_flag
C13 Si1 C7 . . 109.25(14) ?
C13 Si1 C14 . . 110.53(12) ?
C7 Si1 C14 . . 109.68(11) ?
C13 Si1 C1 . . 109.56(13) ?
C7 Si1 C1 . . 108.56(10) ?
C14 Si1 C1 . . 109.22(11) ?
C24 N1 C17 . . 111.09(19) ?
C24 N1 C16 . . 124.89(18) ?
C17 N1 C16 . . 123.95(18) ?
C2 C1 C6 . . 115.9(2) ?
C2 C1 Si1 . . 122.39(19) ?
C6 C1 Si1 . . 121.7(2) ?
C1 C2 C3 . . 121.5(3) ?
C1 C2 H2 . . 119.3 ?
C3 C2 H2 . . 119.3 ?
C4 C3 C2 . . 120.8(3) ?
C4 C3 H3 . . 119.6 ?
C2 C3 H3 . . 119.6 ?
C5 C4 C3 . . 119.8(3) ?
C5 C4 H4 . . 120.1 ?
C3 C4 H4 . . 120.1 ?
C4 C5 C6 . . 120.1(3) ?
C4 C5 H5 . . 120.0 ?
C6 C5 H5 . . 120.0 ?
C5 C6 C1 . . 122.0(3) ?
C5 C6 H6 . . 119.0 ?
C1 C6 H6 . . 119.0 ?
C12 C7 C8 . . 114.6(3) ?
C12 C7 Si1 . . 121.12(19) ?
C8 C7 Si1 . . 124.2(2) ?
C9 C8 C7 . . 121.7(4) ?
C9 C8 H8 . . 119.2 ?
C7 C8 H8 . . 119.2 ?
C10 C9 C8 . . 121.0(3) ?
C10 C9 H9 . . 119.5 ?
C8 C9 H9 . . 119.5 ?
C11 C10 C9 . . 118.9(4) ?
C11 C10 H10 . . 116.0 ?
C9 C10 H10 . . 125.0 ?
C10 C11 C12 . . 120.2(4) ?
C10 C11 H11 . . 119.9 ?
C12 C11 H11 . . 119.9 ?
C7 C12 C11 . . 123.6(3) ?
C7 C12 H12 . . 118.2 ?
C11 C12 H12 . . 118.2 ?
Si1 C13 H13A . . 109.5 ?
Si1 C13 H13B . . 109.5 ?
H13A C13 H13B . . 109.5 ?
Si1 C13 H13C . . 109.5 ?
H13A C13 H13C . . 109.5 ?
H13B C13 H13C . . 109.5 ?
C15 C14 Si1 . . 114.37(15) ?
C15 C14 H14A . . 108.7 ?
Si1 C14 H14A . . 108.7 ?
C15 C14 H14B . . 108.7 ?
Si1 C14 H14B . . 108.7 ?
H14A C14 H14B . . 107.6 ?
C16 C15 C14 . . 112.66(18) ?
C16 C15 H15A . . 109.1 ?
C14 C15 H15A . . 109.1 ?
C16 C15 H15B . . 109.1 ?
C14 C15 H15B . . 109.1 ?
H15A C15 H15B . . 107.8 ?
N1 C16 C15 . . 112.92(18) ?
N1 C16 H16A . . 109.0 ?
C15 C16 H16A . . 109.0 ?
N1 C16 H16B . . 109.0 ?
C15 C16 H16B . . 109.0 ?
H16A C16 H16B . . 107.8 ?
O1 C17 N1 . . 123.9(2) ?
O1 C17 C18 . . 129.1(2) ?
N1 C17 C18 . . 106.93(18) ?
C19 C18 C23 . . 121.4(2) ?
C19 C18 C17 . . 131.2(2) ?
C23 C18 C17 . . 107.33(19) ?
C18 C19 C20 . . 117.6(2) ?
C18 C19 H19 . . 121.2 ?
C20 C19 H19 . . 121.2 ?
C21 C20 C19 . . 121.1(3) ?
C21 C20 H20 . . 119.5 ?
C19 C20 H20 . . 119.5 ?
C20 C21 C22 . . 121.4(3) ?
C20 C21 H21 . . 119.3 ?
C22 C21 H21 . . 119.3 ?
C23 C22 C21 . . 117.8(3) ?
C23 C22 H22 . . 121.1 ?
C21 C22 H22 . . 121.1 ?
C22 C23 C18 . . 120.7(2) ?
C22 C23 C24 . . 131.1(2) ?
C18 C23 C24 . . 108.15(19) ?
O2 C24 N1 . . 124.2(2) ?
O2 C24 C23 . . 129.3(2) ?
N1 C24 C23 . . 106.49(19) ?

loop_
_geom_bond_atom_site_label_1
_geom_bond_atom_site_label_2
_geom_bond_site_symmetry_2
_geom_bond_distance
_geom_bond_publ_flag
Si1 C13 . 1.867(3) ?
Si1 C7 . 1.870(3) ?
Si1 C14 . 1.871(2) ?
Si1 C1 . 1.873(3) ?
O1 C17 . 1.211(2) ?
O2 C24 . 1.206(3) ?
N1 C24 . 1.379(3) ?
N1 C17 . 1.384(3) ?
N1 C16 . 1.463(3) ?
C1 C2 . 1.377(4) ?
C1 C6 . 1.401(4) ?
C2 C3 . 1.381(4) ?
C2 H2 . 0.9300 ?
C3 C4 . 1.360(4) ?
C3 H3 . 0.9300 ?
C4 C5 . 1.342(5) ?
C4 H4 . 0.9300 ?
C5 C6 . 1.382(4) ?
C5 H5 . 0.9300 ?
C6 H6 . 0.9300 ?
C7 C12 . 1.369(4) ?
C7 C8 . 1.389(4) ?
C8 C9 . 1.384(5) ?
C8 H8 . 0.9300 ?
C9 C10 . 1.351(5) ?
C9 H9 . 0.9300 ?
C10 C11 . 1.340(5) ?
C10 H10 . 0.9300 ?
C11 C12 . 1.378(4) ?
C11 H11 . 0.9300 ?
C12 H12 . 0.9300 ?
C13 H13A . 0.9600 ?
C13 H13B . 0.9600 ?
C13 H13C . 0.9600 ?
C14 C15 . 1.522(3) ?
C14 H14A . 0.9700 ?
C14 H14B . 0.9700 ?
C15 C16 . 1.516(3) ?
C15 H15A . 0.9700 ?
C15 H15B . 0.9700 ?
C16 H16A . 0.9700 ?
C16 H16B . 0.9700 ?
C17 C18 . 1.478(3) ?
C18 C19 . 1.376(3) ?
C18 C23 . 1.377(3) ?
C19 C20 . 1.379(4) ?
C19 H19 . 0.9300 ?
C20 C21 . 1.364(4) ?
C20 H20 . 0.9300 ?
C21 C22 . 1.379(4) ?
C21 H21 . 0.9300 ?
C22 C23 . 1.375(3) ?
C22 H22 . 0.9300 ?
C23 C24 . 1.479(3) ?

loop_
_geom_hbond_atom_site_label_D
_geom_hbond_atom_site_label_H
_geom_hbond_atom_site_label_A
_geom_hbond_site_symmetry_A
_geom_hbond_distance_DH
_geom_hbond_distance_HA
_geom_hbond_distance_DA
_geom_hbond_angle_DHA
_geom_hbond_publ_flag
C4 H4 O2 5_665 0.93 2.63 3.366(4) 137 yes
C14 H14A O1 7_565 0.97 2.63 3.582(3) 169 yes
C19 H19 O2 4_555 0.93 2.51 3.310(3) 144 yes
C22 H22 O1 4_545 0.93 2.32 3.200(3) 157 yes

loop_
_geom_torsion_atom_site_label_1
_geom_torsion_atom_site_label_2
_geom_torsion_atom_site_label_3
_geom_torsion_atom_site_label_4
_geom_torsion_site_symmetry_1
_geom_torsion_site_symmetry_2
_geom_torsion_site_symmetry_3
_geom_torsion_site_symmetry_4
_geom_torsion
_geom_torsion_publ_flag
C13 Si1 C1 C2 . . . . 145.6(2) ?
C7 Si1 C1 C2 . . . . -95.1(2) ?
C14 Si1 C1 C2 . . . . 24.4(2) ?
C13 Si1 C1 C6 . . . . -35.4(3) ?
C7 Si1 C1 C6 . . . . 83.8(2) ?
C14 Si1 C1 C6 . . . . -156.6(2) ?
C6 C1 C2 C3 . . . . -0.6(4) ?
Si1 C1 C2 C3 . . . . 178.4(2) ?
C1 C2 C3 C4 . . . . 0.6(5) ?
C2 C3 C4 C5 . . . . -0.1(5) ?
C3 C4 C5 C6 . . . . -0.4(5) ?
C4 C5 C6 C1 . . . . 0.3(4) ?
C2 C1 C6 C5 . . . . 0.2(4) ?
Si1 C1 C6 C5 . . . . -178.8(2) ?
C13 Si1 C7 C12 . . . . 173.6(2) ?
C14 Si1 C7 C12 . . . . -65.2(2) ?
C1 Si1 C7 C12 . . . . 54.1(2) ?
C13 Si1 C7 C8 . . . . -3.2(3) ?
C14 Si1 C7 C8 . . . . 118.1(3) ?
C1 Si1 C7 C8 . . . . -122.6(3) ?
C12 C7 C8 C9 . . . . 0.1(5) ?
Si1 C7 C8 C9 . . . . 177.1(3) ?
C7 C8 C9 C10 . . . . 1.2(7) ?
C8 C9 C10 C11 . . . . -1.6(7) ?
C9 C10 C11 C12 . . . . 0.6(6) ?
C8 C7 C12 C11 . . . . -1.2(4) ?
Si1 C7 C12 C11 . . . . -178.2(2) ?
C10 C11 C12 C7 . . . . 0.9(5) ?
C13 Si1 C14 C15 . . . . 52.0(2) ?
C7 Si1 C14 C15 . . . . -68.50(19) ?
C1 Si1 C14 C15 . . . . 172.63(15) ?
Si1 C14 C15 C16 . . . . 172.75(17) ?
C24 N1 C16 C15 . . . . -98.5(3) ?
C17 N1 C16 C15 . . . . 78.4(3) ?
C14 C15 C16 N1 . . . . 178.08(18) ?
C24 N1 C17 O1 . . . . 179.8(2) ?
C16 N1 C17 O1 . . . . 2.5(3) ?
C24 N1 C17 C18 . . . . -0.7(2) ?
C16 N1 C17 C18 . . . . -177.91(18) ?
O1 C17 C18 C19 . . . . -1.8(4) ?
N1 C17 C18 C19 . . . . 178.6(2) ?
O1 C17 C18 C23 . . . . -179.6(2) ?
N1 C17 C18 C23 . . . . 0.9(2) ?
C23 C18 C19 C20 . . . . -0.2(4) ?
C17 C18 C19 C20 . . . . -177.7(2) ?
C18 C19 C20 C21 . . . . -0.1(4) ?
C19 C20 C21 C22 . . . . 0.4(5) ?
C20 C21 C22 C23 . . . . -0.5(5) ?
C21 C22 C23 C18 . . . . 0.3(4) ?
C21 C22 C23 C24 . . . . 178.8(3) ?
C19 C18 C23 C22 . . . . 0.1(4) ?
C17 C18 C23 C22 . . . . 178.1(2) ?
C19 C18 C23 C24 . . . . -178.8(2) ?
C17 C18 C23 C24 . . . . -0.8(2) ?
C17 N1 C24 O2 . . . . -179.6(3) ?
C16 N1 C24 O2 . . . . -2.4(4) ?
C17 N1 C24 C23 . . . . 0.2(3) ?
C16 N1 C24 C23 . . . . 177.42(18) ?
C22 C23 C24 O2 . . . . 1.4(5) ?
C18 C23 C24 O2 . . . . -179.9(3) ?
C22 C23 C24 N1 . . . . -178.4(3) ?
C18 C23 C24 N1 . . . . 0.4(3) ?

loop_
_cod_related_entry_id
_cod_related_entry_database
_cod_related_entry_code
1 ChemSpider 24744148
